data_1544941
loop_
_publ_author_name
'Wallbaum, Jan'
'Garve, Lennart K. B.'
'Jones, Peter G.'
'Werz, Daniel B.'

_publ_section_title
;
 Ring-Opening 1,3-Halochalcogenation of Cyclopropane Dicarboxylates.
;
_journal_issue 1
_journal_name_full 'Organic letters'
_journal_page_first 98
_journal_page_last 101
_journal_paper_doi 10.1021/acs.orglett.6b03375
_journal_volume 19
_journal_year 2017
_chemical_absolute_configuration ad
_chemical_formula_sum 'C26 H28 Cl2 O8 S2'
_chemical_formula_weight 603.50
_chemical_name_systematic
;
 ?
;
_space_group_IT_number 1
_symmetry_cell_setting triclinic
_symmetry_space_group_name_Hall 'P 1'
_symmetry_space_group_name_H-M 'P 1'
_atom_sites_solution_hydrogens geom
_atom_sites_solution_primary direct
_atom_sites_solution_secondary difmap
_audit_creation_method SHELXL-97
_cell_angle_alpha 93.086(3)
_cell_angle_beta 105.999(4)
_cell_angle_gamma 96.045(4)
_cell_formula_units_Z 1
_cell_length_a 7.5065(4)
_cell_length_b 8.2625(3)
_cell_length_c 12.1071(5)
_cell_measurement_reflns_used 23893
_cell_measurement_temperature 100(2)
_cell_measurement_theta_max 76.1450
_cell_measurement_theta_min 3.8010
_cell_volume 715.11(6)
_computing_cell_refinement
;
CrysAlisPro, Agilent Technologies,
Version 1.171.37.35 (release 13-08-2014 CrysAlis171 .NET)
(compiled Aug 13 2014,18:06:01)
;
_computing_data_collection
;
CrysAlisPro, Agilent Technologies,
Version 1.171.37.35 (release 13-08-2014 CrysAlis171 .NET)
(compiled Aug 13 2014,18:06:01)
;
_computing_data_reduction
;
CrysAlisPro, Agilent Technologies,
Version 1.171.37.35 (release 13-08-2014 CrysAlis171 .NET)
(compiled Aug 13 2014,18:06:01)
;
_computing_molecular_graphics 'Siemens XP'
_computing_publication_material SHELXL-97
_computing_structure_refinement 'SHELXL-97 (Sheldrick, 1997)'
_computing_structure_solution 'SHELXS-97 (Sheldrick, 1990)'
_diffrn_ambient_temperature 100(2)
_diffrn_detector_area_resol_mean 10.3543
_diffrn_measured_fraction_theta_full 0.999
_diffrn_measured_fraction_theta_max 0.995
_diffrn_measurement_device_type 'Oxford Diffraction Xcalibur, Atlas, Nova'
_diffrn_measurement_method \w-scan
_diffrn_radiation_monochromator mirror
_diffrn_radiation_type CuK\a
_diffrn_radiation_wavelength 1.54184
_diffrn_reflns_av_R_equivalents 0.0379
_diffrn_reflns_av_sigmaI/netI 0.0244
_diffrn_reflns_limit_h_max 9
_diffrn_reflns_limit_h_min -9
_diffrn_reflns_limit_k_max 10
_diffrn_reflns_limit_k_min -10
_diffrn_reflns_limit_l_max 15
_diffrn_reflns_limit_l_min -15
_diffrn_reflns_number 29780
_diffrn_reflns_theta_full 75.00
_diffrn_reflns_theta_max 76.22
_diffrn_reflns_theta_min 3.81
_diffrn_source 'sealed X-ray tube'
_exptl_absorpt_coefficient_mu 3.805
_exptl_absorpt_correction_T_max 1.00000
_exptl_absorpt_correction_T_min 0.67468
_exptl_absorpt_correction_type multi-scan
_exptl_absorpt_process_details
;
CrysAlisPro, Agilent Technologies,
Version 1.171.37.35 (release 13-08-2014 CrysAlis171 .NET)
(compiled Aug 13 2014,18:06:01)
;
_exptl_crystal_colour colourless
_exptl_crystal_density_diffrn 1.401
_exptl_crystal_density_method 'not measured'
_exptl_crystal_description prism
_exptl_crystal_F_000 314
_exptl_crystal_size_max 0.25
_exptl_crystal_size_mid 0.10
_exptl_crystal_size_min 0.10
_refine_diff_density_max 0.194
_refine_diff_density_min -0.377
_refine_diff_density_rms 0.051
_refine_ls_abs_structure_details 'Flack H D (1983), Acta Cryst. A39, 876-881'
_refine_ls_abs_structure_Flack -0.002(9)
_refine_ls_extinction_method none
_refine_ls_goodness_of_fit_ref 1.027
_refine_ls_hydrogen_treatment constr
_refine_ls_matrix_type full
_refine_ls_number_parameters 365
_refine_ls_number_reflns 5481
_refine_ls_number_restraints 29
_refine_ls_restrained_S_all 1.034
_refine_ls_R_factor_all 0.0295
_refine_ls_R_factor_gt 0.0290
_refine_ls_shift/su_max 0.014
_refine_ls_shift/su_mean 0.001
_refine_ls_structure_factor_coef Fsqd
_refine_ls_weighting_details 'calc w=1/[\s^2^(Fo^2^)+(0.0538P)^2^+0.1354P] where P=(Fo^2^+2Fc^2^)/3'
_refine_ls_weighting_scheme calc
_refine_ls_wR_factor_gt 0.0749
_refine_ls_wR_factor_ref 0.0758
_reflns_number_gt 5410
_reflns_number_total 5481
_reflns_threshold_expression >2sigma(I)
_cod_data_source_file ol6b03375_si_001.cif
_cod_data_source_block lentwi
_cod_depositor_comments 'Adding full bibliography for 1544941.cif.'
_cod_original_cell_volume 715.11(5)
_cod_database_code 1544941

loop_
_symmetry_equiv_pos_as_xyz
'x, y, z'

loop_
_atom_site_label
_atom_site_type_symbol
_atom_site_fract_x
_atom_site_fract_y
_atom_site_fract_z
_atom_site_U_iso_or_equiv
_atom_site_adp_type
_atom_site_occupancy
_atom_site_symmetry_multiplicity
_atom_site_calc_flag
_atom_site_refinement_flags
_atom_site_disorder_assembly
_atom_site_disorder_group
C1 C 0.8812(3) 0.5802(2) 0.74018(15) 0.0210(4) Uani 1 1 d . . .
H1 H 0.9205 0.5663 0.6681 0.025 Uiso 1 1 calc R . .
C2 C 0.6686(3) 0.5735(2) 0.70567(15) 0.0201(4) Uani 1 1 d . . .
H2A H 0.6316 0.6189 0.7722 0.024 Uiso 1 1 calc R . .
H2B H 0.6131 0.4576 0.6890 0.024 Uiso 1 1 calc R . .
C3 C 0.5857(3) 0.6659(2) 0.60077(15) 0.0186(4) Uani 1 1 d . A .
C4 C 0.3861(3) 0.3067(2) 0.32552(16) 0.0222(4) Uani 1 1 d D . .
C29 C 0.3708(12) 0.1245(6) 0.2875(6) 0.041(2) Uani 0.779(8) 1 d PDU A 1
O7 O 0.2344(8) 0.0646(6) 0.2130(5) 0.0398(15) Uani 0.779(8) 1 d PDU A 1
O8 O 0.5236(8) 0.0555(7) 0.3332(5) 0.0377(12) Uani 0.779(8) 1 d PDU A 1
C30 C 0.5045(5) -0.1093(3) 0.2781(2) 0.0335(9) Uani 0.779(8) 1 d PD A 1
H30A H 0.3976 -0.1754 0.2918 0.050 Uiso 0.779(8) 1 calc PR A 1
H30B H 0.6184 -0.1589 0.3105 0.050 Uiso 0.779(8) 1 calc PR A 1
H30C H 0.4845 -0.1043 0.1949 0.050 Uiso 0.779(8) 1 calc PR A 1
C29' C 0.366(2) 0.1306(13) 0.2708(13) 0.002(3) Uiso 0.221(8) 1 d PDU A 2
O7' O 0.490(2) 0.052(2) 0.3185(14) 0.014(3) Uiso 0.221(8) 1 d PDU A 2
O8' O 0.213(2) 0.0521(18) 0.2026(16) 0.022(4) Uiso 0.221(8) 1 d PDU A 2
C30' C 0.2795(18) -0.1247(13) 0.1847(10) 0.037(3) Uiso 0.221(8) 1 d PD A 2
H30D H 0.2708 -0.1884 0.2494 0.055 Uiso 0.221(8) 1 calc PR A 2
H30E H 0.4091 -0.1102 0.1813 0.055 Uiso 0.221(8) 1 calc PR A 2
H30F H 0.1990 -0.1825 0.1125 0.055 Uiso 0.221(8) 1 calc PR A 2
C5 C 0.4015(3) 0.4164(2) 0.22903(15) 0.0224(4) Uani 1 1 d . A .
H5A H 0.2936 0.3810 0.1608 0.027 Uiso 1 1 calc R . .
H5B H 0.3905 0.5297 0.2550 0.027 Uiso 1 1 calc R . .
C6 C 0.5799(3) 0.4188(3) 0.19111(16) 0.0236(4) Uani 1 1 d . . .
H6 H 0.6886 0.4289 0.2619 0.028 Uiso 1 1 calc R A .
C11 C 0.9536(3) 0.4486(2) 0.81624(15) 0.0190(4) Uani 1 1 d . . .
C12 C 0.8988(3) 0.4199(2) 0.91572(16) 0.0234(4) Uani 1 1 d . . .
H12 H 0.8175 0.4866 0.9388 0.028 Uiso 1 1 calc R . .
C13 C 0.9642(3) 0.2933(3) 0.98075(16) 0.0260(4) Uani 1 1 d . . .
H13 H 0.9274 0.2743 1.0485 0.031 Uiso 1 1 calc R . .
C14 C 1.0824(3) 0.1945(2) 0.94775(17) 0.0254(4) Uani 1 1 d . . .
H14 H 1.1253 0.1075 0.9920 0.031 Uiso 1 1 calc R . .
C15 C 1.1377(3) 0.2239(3) 0.84918(18) 0.0264(4) Uani 1 1 d . . .
H15 H 1.2190 0.1570 0.8263 0.032 Uiso 1 1 calc R . .
C16 C 1.0748(3) 0.3505(2) 0.78431(16) 0.0225(4) Uani 1 1 d . . .
H16 H 1.1144 0.3706 0.7177 0.027 Uiso 1 1 calc R . .
C17 C 0.3726(3) 0.6464(2) 0.57100(15) 0.0205(4) Uani 1 1 d . . .
C18 C 0.1064(3) 0.7642(3) 0.4720(2) 0.0290(4) Uani 1 1 d . . .
H18A H 0.0383 0.6579 0.4367 0.044 Uiso 1 1 calc R . .
H18B H 0.0719 0.8478 0.4183 0.044 Uiso 1 1 calc R . .
H18C H 0.0743 0.7923 0.5432 0.044 Uiso 1 1 calc R . .
C19 C 0.6520(3) 0.8498(2) 0.61953(16) 0.0204(4) Uani 1 1 d . . .
C20 C 0.6204(4) 1.0915(2) 0.7208(2) 0.0320(5) Uani 1 1 d . . .
H20A H 0.7557 1.1242 0.7432 0.048 Uiso 1 1 calc R . .
H20B H 0.5698 1.1274 0.7832 0.048 Uiso 1 1 calc R . .
H20C H 0.5617 1.1421 0.6507 0.048 Uiso 1 1 calc R . .
C21 C 0.6076(3) 0.5601(2) 0.12115(16) 0.0235(4) Uani 1 1 d . A .
C22 C 0.7788(4) 0.6575(3) 0.15292(18) 0.0334(5) Uani 1 1 d . . .
H22 H 0.8763 0.6325 0.2160 0.040 Uiso 1 1 calc R A .
C23 C 0.8082(4) 0.7917(3) 0.0925(2) 0.0403(6) Uani 1 1 d . A .
H23 H 0.9247 0.8596 0.1152 0.048 Uiso 1 1 calc R . .
C24 C 0.6659(4) 0.8259(3) -0.0013(2) 0.0357(5) Uani 1 1 d . . .
H24 H 0.6850 0.9179 -0.0424 0.043 Uiso 1 1 calc R A .
C25 C 0.4979(4) 0.7267(3) -0.0344(2) 0.0330(5) Uani 1 1 d . A .
H25 H 0.4018 0.7499 -0.0990 0.040 Uiso 1 1 calc R . .
C26 C 0.4675(3) 0.5926(3) 0.02574(18) 0.0289(4) Uani 1 1 d . . .
H26 H 0.3518 0.5236 0.0018 0.035 Uiso 1 1 calc R A .
C27 C 0.2065(3) 0.3255(3) 0.35788(16) 0.0239(4) Uani 1 1 d . A .
C28 C 0.0036(3) 0.2131(3) 0.4585(2) 0.0334(5) Uani 1 1 d . A .
H28A H -0.0034 0.3226 0.4912 0.050 Uiso 1 1 calc R . .
H28B H -0.0009 0.1343 0.5155 0.050 Uiso 1 1 calc R . .
H28C H -0.1021 0.1830 0.3894 0.050 Uiso 1 1 calc R . .
O1 O 0.2793(2) 0.54701(18) 0.60738(12) 0.0270(3) Uani 1 1 d . . .
O2 O 0.3054(2) 0.75628(18) 0.49831(12) 0.0242(3) Uani 1 1 d . . .
O3 O 0.7462(2) 0.92176(19) 0.56770(14) 0.0300(3) Uani 1 1 d . . .
O4 O 0.5819(2) 0.91531(16) 0.69912(12) 0.0239(3) Uani 1 1 d . . .
O5 O 0.1053(2) 0.4282(2) 0.32415(13) 0.0296(3) Uani 1 1 d . . .
O6 O 0.1765(2) 0.21257(19) 0.42779(13) 0.0283(3) Uani 1 1 d . . .
S1 S 0.65668(6) 0.59589(5) 0.47285(4) 0.02170(10) Uani 1 1 d . . .
S2 S 0.59049(6) 0.34923(5) 0.45539(4) 0.02199(10) Uani 1 1 d . A .
Cl1 Cl 0.98920(7) 0.77958(6) 0.81371(5) 0.03225(12) Uani 1 1 d . . .
Cl2 Cl 0.57752(8) 0.22751(6) 0.10772(4) 0.03143(12) Uani 1 1 d . A .

loop_
_atom_site_aniso_label
_atom_site_aniso_U_11
_atom_site_aniso_U_22
_atom_site_aniso_U_33
_atom_site_aniso_U_23
_atom_site_aniso_U_13
_atom_site_aniso_U_12
C1 0.0205(11) 0.0220(8) 0.0183(8) 0.0026(7) 0.0025(7) 0.0006(7)
C2 0.0212(11) 0.0204(8) 0.0173(8) 0.0007(6) 0.0038(7) 0.0008(7)
C3 0.0145(10) 0.0231(8) 0.0173(8) 0.0018(6) 0.0043(7) -0.0002(7)
C4 0.0204(11) 0.0261(9) 0.0201(8) -0.0014(7) 0.0081(8) -0.0014(8)
C29 0.064(3) 0.038(2) 0.033(3) 0.0007(16) 0.038(3) -0.0063(17)
O7 0.047(3) 0.0370(18) 0.0278(19) -0.0140(11) 0.0124(15) -0.0229(15)
O8 0.034(3) 0.0351(16) 0.043(3) -0.0087(14) 0.0104(19) 0.0057(17)
C30 0.054(2) 0.0231(13) 0.0288(14) 0.0047(10) 0.0154(13) 0.0160(13)
C5 0.0205(11) 0.0293(9) 0.0165(8) 0.0003(7) 0.0058(8) -0.0012(8)
C6 0.0198(11) 0.0307(9) 0.0195(8) -0.0015(7) 0.0069(8) -0.0015(8)
C11 0.0156(10) 0.0209(8) 0.0185(8) 0.0009(6) 0.0029(7) -0.0005(7)
C12 0.0213(11) 0.0302(9) 0.0191(8) 0.0007(7) 0.0060(8) 0.0043(8)
C13 0.0226(11) 0.0347(10) 0.0185(8) 0.0050(7) 0.0037(8) -0.0014(8)
C14 0.0212(11) 0.0266(9) 0.0252(9) 0.0063(7) 0.0011(8) 0.0003(8)
C15 0.0231(12) 0.0277(9) 0.0281(9) 0.0022(7) 0.0060(8) 0.0055(8)
C16 0.0194(11) 0.0279(9) 0.0194(8) 0.0000(7) 0.0056(7) 0.0005(8)
C17 0.0181(10) 0.0244(9) 0.0184(8) 0.0003(7) 0.0050(7) 0.0006(7)
C18 0.0146(11) 0.0331(10) 0.0377(11) 0.0007(8) 0.0047(9) 0.0045(8)
C19 0.0149(10) 0.0247(9) 0.0186(8) 0.0047(7) -0.0001(7) 0.0002(7)
C20 0.0369(14) 0.0190(9) 0.0343(10) -0.0001(8) 0.0023(10) -0.0010(8)
C21 0.0221(11) 0.0299(9) 0.0183(8) -0.0011(7) 0.0076(8) -0.0007(8)
C22 0.0305(14) 0.0449(13) 0.0200(9) 0.0016(9) 0.0045(9) -0.0088(10)
C23 0.0406(16) 0.0441(13) 0.0303(11) 0.0015(9) 0.0095(10) -0.0197(11)
C24 0.0478(16) 0.0316(10) 0.0305(10) 0.0040(8) 0.0175(11) -0.0004(10)
C25 0.0322(14) 0.0392(12) 0.0296(10) 0.0086(9) 0.0105(10) 0.0065(10)
C26 0.0212(11) 0.0349(11) 0.0275(10) 0.0030(8) 0.0046(9) -0.0043(9)
C27 0.0178(11) 0.0323(10) 0.0193(8) -0.0041(7) 0.0049(8) -0.0034(8)
C28 0.0232(12) 0.0406(12) 0.0405(12) -0.0026(9) 0.0195(10) -0.0027(10)
O1 0.0201(8) 0.0338(8) 0.0273(7) 0.0060(6) 0.0086(6) -0.0024(6)
O2 0.0140(7) 0.0289(7) 0.0276(7) 0.0067(5) 0.0020(6) 0.0016(6)
O3 0.0266(9) 0.0301(7) 0.0335(8) 0.0086(6) 0.0103(7) -0.0032(6)
O4 0.0251(8) 0.0189(6) 0.0260(7) -0.0001(5) 0.0062(6) -0.0010(5)
O5 0.0221(9) 0.0398(8) 0.0275(7) 0.0029(6) 0.0065(6) 0.0070(7)
O6 0.0231(8) 0.0369(8) 0.0298(7) 0.0049(6) 0.0156(6) 0.0024(6)
S1 0.0152(2) 0.0317(2) 0.01705(19) 0.00065(16) 0.00530(16) -0.00328(17)
S2 0.0188(2) 0.0291(2) 0.01864(19) 0.00064(15) 0.00571(17) 0.00550(18)
Cl1 0.0233(3) 0.0228(2) 0.0404(3) 0.00257(18) -0.0056(2) -0.00324(18)
Cl2 0.0361(3) 0.0298(2) 0.0345(2) 0.00039(18) 0.0216(2) 0.0014(2)

loop_
_atom_type_symbol
_atom_type_description
_atom_type_scat_dispersion_real
_atom_type_scat_dispersion_imag
_atom_type_scat_source
C C 0.0181 0.0091 'International Tables Vol C Tables 4.2.6.8 and 6.1.1.4'
H H 0.0000 0.0000 'International Tables Vol C Tables 4.2.6.8 and 6.1.1.4'
O O 0.0492 0.0322 'International Tables Vol C Tables 4.2.6.8 and 6.1.1.4'
S S 0.3331 0.5567 'International Tables Vol C Tables 4.2.6.8 and 6.1.1.4'
Cl Cl 0.3639 0.7018 'International Tables Vol C Tables 4.2.6.8 and 6.1.1.4'

loop_
_geom_angle_atom_site_label_1
_geom_angle_atom_site_label_2
_geom_angle_atom_site_label_3
_geom_angle
C11 C1 C2 113.62(16)
C11 C1 Cl1 109.10(13)
C2 C1 Cl1 109.97(13)
C1 C2 C3 114.96(16)
C17 C3 C19 106.78(16)
C17 C3 C2 110.76(15)
C19 C3 C2 113.29(15)
C17 C3 S1 109.45(12)
C19 C3 S1 104.41(12)
C2 C3 S1 111.83(13)
C27 C4 C29 104.7(3)
C27 C4 C5 110.01(17)
C29 C4 C5 112.6(3)
C27 C4 C29' 106.8(7)
C29 C4 C29' 7.7(7)
C5 C4 C29' 105.1(6)
C27 C4 S2 110.15(13)
C29 C4 S2 106.3(3)
C5 C4 S2 112.70(14)
C29' C4 S2 111.8(5)
O7 C29 O8 127.1(5)
O7 C29 C4 118.0(6)
O8 C29 C4 114.3(6)
C29 O8 C30 109.6(5)
O7' C29' O8' 118.6(12)
O7' C29' C4 114.1(13)
O8' C29' C4 124.9(11)
C29' O8' C30' 100.4(11)
C6 C5 C4 116.52(18)
C21 C6 C5 112.78(18)
C21 C6 Cl2 109.35(13)
C5 C6 Cl2 110.21(14)
C16 C11 C12 119.38(18)
C16 C11 C1 118.77(17)
C12 C11 C1 121.83(18)
C13 C12 C11 119.68(18)
C14 C13 C12 120.76(18)
C13 C14 C15 119.43(18)
C16 C15 C14 120.30(19)
C15 C16 C11 120.43(18)
O1 C17 O2 125.12(19)
O1 C17 C3 125.03(18)
O2 C17 C3 109.84(16)
O3 C19 O4 126.49(19)
O3 C19 C3 124.93(18)
O4 C19 C3 108.54(16)
C22 C21 C26 119.9(2)
C22 C21 C6 118.4(2)
C26 C21 C6 121.7(2)
C21 C22 C23 120.1(2)
C22 C23 C24 119.7(2)
C25 C24 C23 120.1(2)
C24 C25 C26 120.5(2)
C21 C26 C25 119.6(2)
O5 C27 O6 125.04(19)
O5 C27 C4 124.45(19)
O6 C27 C4 110.51(17)
C17 O2 C18 116.06(16)
C19 O4 C20 115.46(17)
C27 O6 C28 115.11(17)
C3 S1 S2 104.88(6)
C4 S2 S1 105.08(7)

loop_
_geom_bond_atom_site_label_1
_geom_bond_atom_site_label_2
_geom_bond_distance
C1 C11 1.511(2)
C1 C2 1.528(3)
C1 Cl1 1.824(2)
C2 C3 1.534(2)
C3 C17 1.529(3)
C3 C19 1.533(3)
C3 S1 1.8547(18)
C4 C27 1.524(3)
C4 C29 1.533(5)
C4 C5 1.538(3)
C4 C29' 1.541(10)
C4 S2 1.857(2)
C29 O7 1.201(9)
C29 O8 1.330(10)
O8 C30 1.459(6)
C29' O7' 1.220(18)
C29' O8' 1.300(19)
O8' C30' 1.617(14)
C5 C6 1.529(3)
C6 C21 1.509(3)
C6 Cl2 1.825(2)
C11 C16 1.396(3)
C11 C12 1.400(2)
C12 C13 1.393(3)
C13 C14 1.388(3)
C14 C15 1.392(3)
C15 C16 1.386(3)
C17 O1 1.203(3)
C17 O2 1.338(2)
C18 O2 1.449(3)
C19 O3 1.201(3)
C19 O4 1.335(2)
C20 O4 1.449(2)
C21 C22 1.387(3)
C21 C26 1.391(3)
C22 C23 1.392(3)
C23 C24 1.392(4)
C24 C25 1.376(4)
C25 C26 1.391(3)
C27 O5 1.210(3)
C27 O6 1.335(3)
C28 O6 1.445(3)
S1 S2 2.0317(7)

loop_
_geom_torsion_atom_site_label_1
_geom_torsion_atom_site_label_2
_geom_torsion_atom_site_label_3
_geom_torsion_atom_site_label_4
_geom_torsion
C11 C1 C2 C3 -161.51(15)
Cl1 C1 C2 C3 75.89(16)
C1 C2 C3 C17 178.01(15)
C1 C2 C3 C19 -62.0(2)
C1 C2 C3 S1 55.63(18)
C27 C4 C29 O7 54.5(6)
C5 C4 C29 O7 -65.0(6)
C29' C4 C29 O7 -52(6)
S2 C4 C29 O7 171.1(5)
C27 C4 C29 O8 -132.9(4)
C5 C4 C29 O8 107.6(5)
C29' C4 C29 O8 120(7)
S2 C4 C29 O8 -16.3(5)
O7 C29 O8 C30 0.6(9)
C4 C29 O8 C30 -171.3(4)
C27 C4 C29' O7' -123.4(14)
C29 C4 C29' O7' -48(6)
C5 C4 C29' O7' 119.8(14)
S2 C4 C29' O7' -2.8(17)
C27 C4 C29' O8' 38.3(18)
C29 C4 C29' O8' 113(7)
C5 C4 C29' O8' -78.6(17)
S2 C4 C29' O8' 158.9(15)
O7' C29' O8' C30' -15(2)
C4 C29' O8' C30' -175.8(13)
C27 C4 C5 C6 176.76(16)
C29 C4 C5 C6 -66.9(4)
C29' C4 C5 C6 -68.6(6)
S2 C4 C5 C6 53.4(2)
C4 C5 C6 C21 -164.53(17)
C4 C5 C6 Cl2 72.95(19)
C2 C1 C11 C16 127.74(19)
Cl1 C1 C11 C16 -109.18(18)
C2 C1 C11 C12 -50.6(2)
Cl1 C1 C11 C12 72.5(2)
C16 C11 C12 C13 -0.6(3)
C1 C11 C12 C13 177.69(19)
C11 C12 C13 C14 -0.3(3)
C12 C13 C14 C15 0.8(3)
C13 C14 C15 C16 -0.2(3)
C14 C15 C16 C11 -0.8(3)
C12 C11 C16 C15 1.2(3)
C1 C11 C16 C15 -177.21(19)
C19 C3 C17 O1 -138.27(19)
C2 C3 C17 O1 -14.5(3)
S1 C3 C17 O1 109.27(19)
C19 C3 C17 O2 41.86(19)
C2 C3 C17 O2 165.63(14)
S1 C3 C17 O2 -70.61(17)
C17 C3 C19 O3 -123.0(2)
C2 C3 C19 O3 114.8(2)
S1 C3 C19 O3 -7.1(3)
C17 C3 C19 O4 54.76(19)
C2 C3 C19 O4 -67.4(2)
S1 C3 C19 O4 170.64(13)
C5 C6 C21 C22 129.5(2)
Cl2 C6 C21 C22 -107.52(19)
C5 C6 C21 C26 -51.5(2)
Cl2 C6 C21 C26 71.5(2)
C26 C21 C22 C23 2.7(3)
C6 C21 C22 C23 -178.2(2)
C21 C22 C23 C24 -1.2(4)
C22 C23 C24 C25 -0.5(4)
C23 C24 C25 C26 0.7(4)
C22 C21 C26 C25 -2.6(3)
C6 C21 C26 C25 178.4(2)
C24 C25 C26 C21 0.9(3)
C29 C4 C27 O5 -130.8(3)
C5 C4 C27 O5 -9.6(3)
C29' C4 C27 O5 -123.1(6)
S2 C4 C27 O5 115.3(2)
C29 C4 C27 O6 48.9(3)
C5 C4 C27 O6 170.09(17)
C29' C4 C27 O6 56.5(6)
S2 C4 C27 O6 -65.09(18)
O1 C17 O2 C18 6.5(3)
C3 C17 O2 C18 -173.63(16)
O3 C19 O4 C20 2.1(3)
C3 C19 O4 C20 -175.62(17)
O5 C27 O6 C28 3.2(3)
C4 C27 O6 C28 -176.50(17)
C17 C3 S1 S2 -70.86(13)
C19 C3 S1 S2 175.13(11)
C2 C3 S1 S2 52.27(14)
C27 C4 S2 S1 -84.51(13)
C29 C4 S2 S1 162.6(3)
C5 C4 S2 S1 38.76(15)
C29' C4 S2 S1 156.9(7)
C3 S1 S2 C4 108.41(9)
